data_7715357
loop_
_publ_author_name
'Huang, Ying-Ying'
'He, Yong'
'Liu, Yang'
'Fu, Jin-Hui'
'Liu, Xiao-Lin'
'Wu, Xin-Tao'
'Sheng, Tian-Lu'

_publ_section_title
;
 Fine-tuning of thermally induced SCO behaviors of trinuclear
 cyanido-bridged complexes by regulating the electron donating ability of
 C<sub>CN</sub>-terminal fragments.
;
_journal_issue 8
_journal_name_full 'Dalton transactions (Cambridge, England : 2003)'
_journal_page_first 3777
_journal_page_last 3784
_journal_paper_doi 10.1039/d3dt04226j
_journal_volume 53
_journal_year 2024
_chemical_formula_moiety 'C98 H98 Fe3 N14 P4, 2(C F3 O3 S)'
_chemical_formula_sum 'C100 H98 F6 Fe3 N14 O6 P4 S2'
_chemical_formula_weight 2061.47
_space_group_crystal_system triclinic
_space_group_IT_number 2
_space_group_name_Hall '-P 1'
_space_group_name_H-M_alt 'P -1'
_atom_sites_solution_hydrogens geom
_atom_sites_solution_primary dual
_audit_creation_date 2023-12-01
_audit_creation_method
;
Olex2 1.3
(compiled 2020.11.12 svn.r5f609507 for OlexSys, GUI svn.r6408)
;
_audit_update_record
;
2023-12-09 deposited with the CCDC.	2024-01-23 downloaded from the CCDC.
;
_cell_angle_alpha 71.0090(10)
_cell_angle_beta 84.4960(10)
_cell_angle_gamma 81.4470(10)
_cell_formula_units_Z 1
_cell_length_a 12.00670(10)
_cell_length_b 14.40640(10)
_cell_length_c 15.52430(10)
_cell_measurement_reflns_used 17977
_cell_measurement_temperature 293(2)
_cell_measurement_theta_max 60.5350
_cell_measurement_theta_min 2.8400
_cell_volume 2507.65(4)
_computing_cell_refinement 'CrysAlisPro 1.171.41.98a (Rigaku OD, 2021)'
_computing_data_collection 'CrysAlisPro 1.171.41.98a (Rigaku OD, 2021)'
_computing_data_reduction 'CrysAlisPro 1.171.41.98a (Rigaku OD, 2021)'
_computing_molecular_graphics 'Olex2 1.3 (Dolomanov et al., 2009)'
_computing_publication_material 'Olex2 1.3 (Dolomanov et al., 2009)'
_computing_structure_refinement 'SHELXL 2018/3 (Sheldrick, 2015)'
_computing_structure_solution 'SHELXT 2018/2 (Sheldrick, 2018)'
_diffrn_ambient_temperature 293(2)
_diffrn_detector 'Hybrid Pixel Array Detector'
_diffrn_detector_area_resol_mean 10.0000
_diffrn_detector_type HyPix
_diffrn_measured_fraction_theta_full 0.995
_diffrn_measured_fraction_theta_max 0.995
_diffrn_measurement_details
;
List of Runs (angles in degrees, time in seconds):

  # Type    Start    End  Width  t~exp~   \w     \q     \k     \f   Frames
#--------------------------------------------------------------------------
  1  \w     72.00  98.00   0.50    0.05    --   73.53  60.00-172.00   52
  2  \w    103.00 141.00   0.50    0.05    --   73.53  60.00-172.00   76
  3  \w     79.00 147.00   0.50    0.05    --   73.53 125.00 -60.00  136
  4  \w     79.00 127.00   0.50    0.05    --   73.53 125.00  60.00   96
  5  \w     99.00 125.00   0.50    0.05    --   73.53  38.00  90.00   52
  6  \w      1.00  65.00   0.50    0.05    --   73.53 -60.00  48.00  128
  7  \w     25.00  95.00   0.50    0.05    --   73.53-125.00 150.00  140
  8  \w     21.00 101.00   0.50    0.05    --   73.53-125.00  30.00  160
  9  \w      9.00 106.00   0.50    0.05    --   73.53 -99.00  30.00  194
 10  \w     42.00 103.00   0.50    0.05    --   73.53-125.00 -90.00  122
 11  \w   -148.00 -63.00   0.50    0.05    --  -74.78 -60.00  48.00  170
 12  \w   -148.00 -81.00   0.50    0.05    --  -74.78-125.00 120.00  134
 13  \w   -108.00 -83.00   0.50    0.05    --  -74.78-125.00-120.00   50
 14  \w   -142.00 -82.00   0.50    0.05    --  -74.78-125.00-180.00  120
 15  \w    -73.00   8.00   0.50    0.05    --   -0.62 -60.00  48.00  162
 16  \w    -14.00  65.00   0.50    0.05    --   -0.62  60.00-172.00  158
 17  \w     15.00  54.00   0.50    0.05    --   -0.62  38.00 -30.00   78
 18  \w    -33.00  -8.00   0.50    0.05    --  -74.78  60.00-172.00   50
 19  \w    -71.00  -6.00   0.50    0.05    --  -74.78  38.00-180.00  130
 20  \w    -67.00 -42.00   0.50    0.05    --  -74.78  60.00-172.00   50
 21  \w    -90.00 -43.00   0.50    0.05    --  -74.78 125.00 -90.00   94
 22  \w    -73.00 -22.00   0.50    0.05    --  -74.78 125.00-150.00  102
 23  \w   -109.00 -33.00   0.50    0.05    --  -74.78 125.00 150.00  152
;
_diffrn_measurement_device 'four-circle diffractometer'
_diffrn_measurement_device_type 'ROD, Synergy Custom system, HyPix'
_diffrn_measurement_method '\w scans'
_diffrn_orient_matrix_type 'CrysAlisPro convention (1999,Acta A55,543-557)'
_diffrn_orient_matrix_UB_11 -0.1016092000
_diffrn_orient_matrix_UB_12 -0.0003550000
_diffrn_orient_matrix_UB_13 -0.0286384000
_diffrn_orient_matrix_UB_21 -0.0486261000
_diffrn_orient_matrix_UB_22 0.0442934000
_diffrn_orient_matrix_UB_23 0.0601808000
_diffrn_orient_matrix_UB_31 0.0081295000
_diffrn_orient_matrix_UB_32 0.0886335000
_diffrn_orient_matrix_UB_33 -0.0624714000
_diffrn_radiation_monochromator mirror
_diffrn_radiation_probe x-ray
_diffrn_radiation_type 'Ga K\a'
_diffrn_radiation_wavelength 1.3405
_diffrn_reflns_av_R_equivalents 0.0270
_diffrn_reflns_av_unetI/netI 0.0278
_diffrn_reflns_Laue_measured_fraction_full 0.995
_diffrn_reflns_Laue_measured_fraction_max 0.995
_diffrn_reflns_limit_h_max 14
_diffrn_reflns_limit_h_min -14
_diffrn_reflns_limit_k_max 17
_diffrn_reflns_limit_k_min -16
_diffrn_reflns_limit_l_max 16
_diffrn_reflns_limit_l_min -18
_diffrn_reflns_number 31325
_diffrn_reflns_point_group_measured_fraction_full 0.995
_diffrn_reflns_point_group_measured_fraction_max 0.995
_diffrn_reflns_theta_full 53.543
_diffrn_reflns_theta_max 54.820
_diffrn_reflns_theta_min 2.842
_diffrn_source 'micro-focus metaljet'
_exptl_absorpt_coefficient_mu 3.412
_exptl_absorpt_correction_T_max 1.00000
_exptl_absorpt_correction_T_min 0.64433
_exptl_absorpt_correction_type multi-scan
_exptl_absorpt_process_details
;
CrysAlisPro 1.171.41.98a (Rigaku Oxford Diffraction, 2021)
Empirical absorption correction using spherical harmonics,
implemented in SCALE3 ABSPACK scaling algorithm.
;
_exptl_crystal_density_diffrn 1.365
_exptl_crystal_description Block
_exptl_crystal_F_000 1068
_exptl_crystal_size_max 0.315
_exptl_crystal_size_mid 0.246
_exptl_crystal_size_min 0.202
_refine_diff_density_max 0.947
_refine_diff_density_min -0.650
_refine_diff_density_rms 0.064
_refine_ls_extinction_method none
_refine_ls_goodness_of_fit_ref 1.043
_refine_ls_hydrogen_treatment constr
_refine_ls_matrix_type full
_refine_ls_number_parameters 615
_refine_ls_number_reflns 9481
_refine_ls_number_restraints 8
_refine_ls_restrained_S_all 1.147
_refine_ls_R_factor_all 0.0604
_refine_ls_R_factor_gt 0.0540
_refine_ls_shift/su_max 0.000
_refine_ls_shift/su_mean 0.000
_refine_ls_structure_factor_coef Fsqd
_refine_ls_weighting_details 'w=1/[\s^2^(Fo^2^)+(0.0840P)^2^+2.3765P] where P=(Fo^2^+2Fc^2^)/3'
_refine_ls_weighting_scheme calc
_refine_ls_wR_factor_gt 0.1508
_refine_ls_wR_factor_ref 0.1549
_reflns_Friedel_coverage 0.000
_reflns_number_gt 8307
_reflns_number_total 9481
_reflns_threshold_expression 'I > 2\s(I)'
_cod_data_source_file d3dt04226j2.cif
_cod_data_source_block Cp5Fe
_cod_database_code 7715357
_shelx_shelxl_version_number 2018/3
_chemical_oxdiff_formula 'C H O N Fe P F S'
_chemical_oxdiff_usercomment 'C H O N Fe P F S'
_shelx_space_group_comment
;
The symmetry employed for this shelxl refinement is uniquely defined
by the following loop, which should always be used as a source of
symmetry information in preference to the above space-group names.
They are only intended as comments.
;
_reflns_odcompleteness_completeness 99.45
_reflns_odcompleteness_iscentric 1
_reflns_odcompleteness_theta 56.82
_olex2_refinement_description
;
1. Fixed Uiso
 At 1.2 times of:
  All C(H) groups, All C(H,H) groups, All N(H,H) groups
 At 1.5 times of:
  All C(H,H,H) groups
2. Restrained distances
 H6A-H5
 2.35 with sigma of 0.01
 N7-H6B
 2.35 with sigma of 0.01
3. Uiso/Uaniso restraints and constraints
Uanis(C50) \\sim Ueq: with sigma of 0.001 and sigma for terminal atoms of 0.002
4.a Secondary CH2 refined with riding coordinates:
 C26(H26A,H26B), C27(H27A,H27B)
4.b Aromatic/amide H refined with riding coordinates:
 C39(H39), C35(H35), C25(H25), C33(H33), C15(H15), C21(H21), C19(H19),
 C36(H36), C38(H38), C2(H2), C37(H37), C32(H32), C29(H29), C22(H22), C17(H17),
 C16(H16), C18(H18), C31(H31), C24(H24), C23(H23), C30(H30), C3(H3), C5(H5),
 C12(H12), C10(H10), C4(H4), C13(H13), C11(H11)
4.c X=CH2 refined with riding coordinates:
 N6(H6A,H6B)
4.d Idealised Me refined as rotating group:
 C47(H47A,H47B,H47C), C46(H46A,H46B,H46C), C48(H48A,H48B,H48C), C49(H49A,H49B,
 H49C), C45(H45A,H45B,H45C)
;
_olex2_submission_special_instructions 'No special instructions were received'
_oxdiff_exptl_absorpt_empirical_details
;
Empirical correction (ABSPACK) includes:
- Absorption correction using spherical harmonics
- Frame scaling
;
_oxdiff_exptl_absorpt_empirical_full_max 1.396
_oxdiff_exptl_absorpt_empirical_full_min 0.725

loop_
_space_group_symop_operation_xyz
'x, y, z'
'-x, -y, -z'

loop_
_atom_site_label
_atom_site_type_symbol
_atom_site_fract_x
_atom_site_fract_y
_atom_site_fract_z
_atom_site_U_iso_or_equiv
_atom_site_adp_type
_atom_site_occupancy
_atom_site_site_symmetry_order
_atom_site_calc_flag
_atom_site_refinement_flags_posn
_atom_site_refinement_flags_adp
_atom_site_refinement_flags_occupancy
_atom_site_disorder_assembly
_atom_site_disorder_group
Fe1 Fe 0.500000 0.000000 0.500000 0.03334(15) Uani 1 2 d S . P . .
Fe2 Fe 0.36139(3) 0.36511(3) 0.36235(3) 0.03276(13) Uani 1 1 d . . . . .
P2 P 0.34365(6) 0.33273(5) 0.23616(5) 0.03669(18) Uani 1 1 d . . . . .
P1 P 0.19114(6) 0.31856(5) 0.39491(5) 0.03678(18) Uani 1 1 d . . . . .
S1 S 0.07246(14) 0.11985(12) 0.15925(10) 0.0968(4) Uani 1 1 d . . . . .
N1 N 0.4510(2) 0.15037(18) 0.44125(17) 0.0413(6) Uani 1 1 d . . . . .
N2 N 0.6756(2) 0.03278(18) 0.48302(18) 0.0423(6) Uani 1 1 d . . . . .
N3 N 0.5297(2) 0.03023(19) 0.62402(17) 0.0426(6) Uani 1 1 d . . . . .
N4 N 0.4662(2) 0.0402(2) 0.69967(18) 0.0494(7) Uani 1 1 d . . . . .
C34 C 0.4730(3) 0.3010(2) 0.1743(2) 0.0414(7) Uani 1 1 d . . . . .
N5 N 0.6341(3) 0.0827(2) 0.70077(18) 0.0486(6) Uani 1 1 d . . . . .
C41 C 0.5206(3) 0.4054(2) 0.3684(2) 0.0464(7) Uani 1 1 d . . . . .
C7 C 0.6299(3) 0.0569(2) 0.6251(2) 0.0406(7) Uani 1 1 d . . . . .
C28 C 0.2594(3) 0.4204(2) 0.1449(2) 0.0442(7) Uani 1 1 d . . . . .
C26 C 0.1971(3) 0.2098(2) 0.3557(2) 0.0411(7) Uani 1 1 d . . . . .
H26A H 0.228040 0.151135 0.402633 0.049 Uiso 1 1 calc R U . . .
H26B H 0.121237 0.200892 0.346117 0.049 Uiso 1 1 calc R U . . .
C1 C 0.4158(2) 0.2328(2) 0.41006(19) 0.0358(6) Uani 1 1 d . . . . .
C39 C 0.5429(3) 0.2135(3) 0.2123(2) 0.0558(9) Uani 1 1 d . . . . .
H39 H 0.519801 0.168259 0.266661 0.067 Uiso 1 1 calc R U . . .
C42 C 0.4579(3) 0.4853(2) 0.3051(2) 0.0489(8) Uani 1 1 d . . . . .
C20 C 0.0669(3) 0.3998(2) 0.3423(2) 0.0432(7) Uani 1 1 d . . . . .
C43 C 0.3604(3) 0.5174(2) 0.3515(2) 0.0485(8) Uani 1 1 d . . . . .
N6 N 0.7247(3) 0.1166(3) 0.7284(2) 0.0726(10) Uani 1 1 d . . . . .
H6A H 0.786476 0.122781 0.695276 0.087 Uiso 1 1 calc DR U . . .
H6B H 0.718100 0.131002 0.778354 0.087 Uiso 1 1 calc DR U . . .
C35 C 0.5107(3) 0.3663(3) 0.0930(2) 0.0534(8) Uani 1 1 d . . . . .
H35 H 0.464820 0.424543 0.065456 0.064 Uiso 1 1 calc R U . . .
C14 C 0.1390(3) 0.2685(2) 0.5142(2) 0.0438(7) Uani 1 1 d . . . . .
C40 C 0.4619(3) 0.3895(2) 0.4550(2) 0.0476(8) Uani 1 1 d . . . . .
C6 C 0.7139(3) 0.0599(2) 0.5495(2) 0.0436(7) Uani 1 1 d . . . . .
C25 C 0.0336(3) 0.4871(3) 0.3633(3) 0.0549(8) Uani 1 1 d . . . . .
H25 H 0.072361 0.501437 0.405526 0.066 Uiso 1 1 calc R U . . .
C27 C 0.2694(3) 0.2212(2) 0.2672(2) 0.0471(7) Uani 1 1 d . . . . .
H27A H 0.221785 0.226360 0.218324 0.057 Uiso 1 1 calc R U . . .
H27B H 0.324375 0.162931 0.274416 0.057 Uiso 1 1 calc R U . . .
C33 C 0.2098(3) 0.5096(2) 0.1539(2) 0.0505(8) Uani 1 1 d . . . . .
H33 H 0.222724 0.526662 0.204606 0.061 Uiso 1 1 calc R U . . .
C15 C 0.2156(3) 0.2210(3) 0.5805(2) 0.0592(9) Uani 1 1 d . . . . .
H15 H 0.292459 0.218647 0.564969 0.071 Uiso 1 1 calc R U . . .
C44 C 0.3625(3) 0.4576(2) 0.4446(2) 0.0470(7) Uani 1 1 d . . . . .
C21 C 0.0052(3) 0.3788(3) 0.2810(2) 0.0532(8) Uani 1 1 d . . . . .
H21 H 0.025746 0.320645 0.266457 0.064 Uiso 1 1 calc R U . . .
C19 C 0.0246(3) 0.2714(3) 0.5395(3) 0.0568(9) Uani 1 1 d . . . . .
H19 H -0.028565 0.303117 0.496155 0.068 Uiso 1 1 calc R U . . .
C36 C 0.6146(3) 0.3467(3) 0.0525(3) 0.0654(10) Uani 1 1 d . . . . .
H36 H 0.638435 0.391953 -0.001511 0.078 Uiso 1 1 calc R U . . .
C8 C 0.5305(3) 0.0710(2) 0.7454(2) 0.0504(8) Uani 1 1 d . . . . .
C38 C 0.6462(4) 0.1929(3) 0.1702(3) 0.0676(11) Uani 1 1 d . . . . .
H38 H 0.690828 0.133156 0.195263 0.081 Uiso 1 1 calc R U . . .
C2 C 0.7428(3) 0.0352(3) 0.4092(2) 0.0544(8) Uani 1 1 d . . . . .
H2 H 0.716989 0.016234 0.363566 0.065 Uiso 1 1 calc R U . . .
C37 C 0.6830(4) 0.2609(3) 0.0913(3) 0.0678(11) Uani 1 1 d . . . . .
H37 H 0.753949 0.248590 0.064511 0.081 Uiso 1 1 calc R U . . .
C32 C 0.1402(3) 0.5746(3) 0.0871(3) 0.0652(11) Uani 1 1 d . . . . .
H32 H 0.106880 0.634752 0.093293 0.078 Uiso 1 1 calc R U . . .
N7 N 0.5518(4) 0.1519(3) 0.8542(2) 0.0906(13) Uani 1 1 d D . . . .
C29 C 0.2379(4) 0.3958(3) 0.0693(3) 0.0638(10) Uani 1 1 d . . . . .
H29 H 0.270018 0.335515 0.062697 0.077 Uiso 1 1 calc R U . . .
C22 C -0.0864(3) 0.4439(3) 0.2414(3) 0.0665(10) Uani 1 1 d . . . . .
H22 H -0.127628 0.428632 0.201165 0.080 Uiso 1 1 calc R U . . .
C17 C 0.0667(4) 0.1796(3) 0.6945(3) 0.0718(12) Uani 1 1 d . . . . .
H17 H 0.042684 0.149731 0.754680 0.086 Uiso 1 1 calc R U . . .
C16 C 0.1788(4) 0.1767(3) 0.6703(3) 0.0735(12) Uani 1 1 d . . . . .
H16 H 0.231267 0.144724 0.714153 0.088 Uiso 1 1 calc R U . . .
C47 C 0.4966(4) 0.5379(3) 0.2085(3) 0.0785(13) Uani 1 1 d . . . . .
H47A H 0.550320 0.493661 0.186186 0.118 Uiso 1 1 calc R U . . .
H47B H 0.531197 0.594369 0.207156 0.118 Uiso 1 1 calc R U . . .
H47C H 0.432964 0.559276 0.170740 0.118 Uiso 1 1 calc R U . . .
C18 C -0.0103(4) 0.2266(3) 0.6302(3) 0.0685(11) Uani 1 1 d . . . . .
H18 H -0.086885 0.228778 0.646939 0.082 Uiso 1 1 calc R U . . .
C46 C 0.6328(3) 0.3522(3) 0.3497(4) 0.0747(12) Uani 1 1 d . . . . .
H46A H 0.639759 0.285302 0.390092 0.112 Uiso 1 1 calc R U . . .
H46B H 0.691936 0.385258 0.359380 0.112 Uiso 1 1 calc R U . . .
H46C H 0.638482 0.351971 0.287662 0.112 Uiso 1 1 calc R U . . .
C9 C 0.4927(4) 0.0956(3) 0.8298(2) 0.0674(11) Uani 1 1 d . . . . .
C48 C 0.2829(4) 0.6129(3) 0.3156(4) 0.0780(14) Uani 1 1 d . . . . .
H48A H 0.303251 0.644332 0.252516 0.117 Uiso 1 1 calc R U . . .
H48B H 0.289972 0.656067 0.350023 0.117 Uiso 1 1 calc R U . . .
H48C H 0.206362 0.598804 0.321345 0.117 Uiso 1 1 calc R U . . .
C31 C 0.1211(4) 0.5495(4) 0.0129(3) 0.0763(13) Uani 1 1 d . . . . .
H31 H 0.075420 0.593049 -0.031852 0.092 Uiso 1 1 calc R U . . .
C24 C -0.0566(3) 0.5526(3) 0.3218(3) 0.0680(11) Uani 1 1 d . . . . .
H24 H -0.076823 0.611631 0.334747 0.082 Uiso 1 1 calc R U . . .
C49 C 0.2833(4) 0.4735(4) 0.5208(3) 0.0775(13) Uani 1 1 d . . . . .
H49A H 0.215163 0.513237 0.496106 0.116 Uiso 1 1 calc R U . . .
H49B H 0.318293 0.506651 0.553493 0.116 Uiso 1 1 calc R U . . .
H49C H 0.265689 0.410692 0.561558 0.116 Uiso 1 1 calc R U . . .
C23 C -0.1168(4) 0.5303(4) 0.2610(3) 0.0765(13) Uani 1 1 d . . . . .
H23 H -0.177804 0.574160 0.233448 0.092 Uiso 1 1 calc R U . . .
C45 C 0.5051(4) 0.3199(3) 0.5441(3) 0.0751(13) Uani 1 1 d . . . . .
H45A H 0.442539 0.297238 0.585061 0.113 Uiso 1 1 calc R U . . .
H45B H 0.548271 0.353724 0.570535 0.113 Uiso 1 1 calc R U . . .
H45C H 0.552039 0.264237 0.533406 0.113 Uiso 1 1 calc R U . . .
C30 C 0.1688(4) 0.4608(4) 0.0039(3) 0.0800(13) Uani 1 1 d . . . . .
H30 H 0.154667 0.444034 -0.046637 0.096 Uiso 1 1 calc R U . . .
O3 O 0.0057(5) 0.2099(4) 0.1655(5) 0.166(2) Uani 1 1 d . . . . .
C3 C 0.8489(4) 0.0645(4) 0.3973(3) 0.0794(13) Uani 1 1 d . . . . .
H3 H 0.893220 0.066458 0.344401 0.095 Uiso 1 1 calc R U . . .
C5 C 0.8221(3) 0.0875(4) 0.5367(3) 0.0764(12) Uani 1 1 d . . . . .
H5 H 0.849275 0.104820 0.582751 0.092 Uiso 1 1 calc DR U . . .
C12 C 0.4228(8) 0.1445(6) 0.9806(4) 0.126(3) Uani 1 1 d . . . . .
H12 H 0.400593 0.162772 1.032492 0.151 Uiso 1 1 calc R U . . .
C10 C 0.3956(5) 0.0608(4) 0.8780(3) 0.0903(15) Uani 1 1 d . . . . .
H10 H 0.355651 0.021392 0.858487 0.108 Uiso 1 1 calc R U . . .
C4 C 0.8871(4) 0.0904(4) 0.4647(4) 0.0933(16) Uani 1 1 d . . . . .
H4 H 0.958653 0.109843 0.459247 0.112 Uiso 1 1 calc R U . . .
O1 O 0.1841(5) 0.1292(6) 0.1176(5) 0.204(4) Uani 1 1 d . . . . .
C13 C 0.5174(8) 0.1756(5) 0.9300(4) 0.123(3) Uani 1 1 d . . . . .
H13 H 0.559237 0.214476 0.948531 0.147 Uiso 1 1 calc R U . . .
C11 C 0.3602(7) 0.0862(6) 0.9552(4) 0.120(2) Uani 1 1 d . . . . .
H11 H 0.295566 0.064512 0.989200 0.144 Uiso 1 1 calc R U . . .
O2 O 0.0779(5) 0.0480(5) 0.2427(3) 0.155(2) Uani 1 1 d . . . . .
F3 F -0.0976(5) 0.0587(5) 0.1303(6) 0.229(3) Uani 1 1 d . . . . .
F1 F 0.0622(6) 0.0017(6) 0.0759(6) 0.271(5) Uani 1 1 d . . . . .
F2 F -0.0123(8) 0.1476(5) 0.0097(4) 0.259(4) Uani 1 1 d . . . . .
C50 C 0.0033(10) 0.0794(8) 0.0914(8) 0.163(3) Uani 1 1 d . U . . .

loop_
_atom_site_aniso_label
_atom_site_aniso_U_11
_atom_site_aniso_U_22
_atom_site_aniso_U_33
_atom_site_aniso_U_23
_atom_site_aniso_U_13
_atom_site_aniso_U_12
Fe1 0.0344(3) 0.0268(3) 0.0359(3) -0.0069(2) -0.0018(2) -0.0017(2)
Fe2 0.0354(2) 0.0259(2) 0.0355(2) -0.00754(16) -0.00213(16) -0.00357(16)
P2 0.0408(4) 0.0336(4) 0.0337(4) -0.0077(3) -0.0008(3) -0.0058(3)
P1 0.0361(4) 0.0330(4) 0.0404(4) -0.0109(3) 0.0008(3) -0.0049(3)
S1 0.1110(11) 0.1087(10) 0.0827(9) -0.0429(8) 0.0018(7) -0.0262(8)
N1 0.0436(14) 0.0331(13) 0.0437(14) -0.0086(11) -0.0032(11) -0.0016(10)
N2 0.0413(14) 0.0357(13) 0.0456(14) -0.0083(11) -0.0005(11) -0.0027(10)
N3 0.0468(15) 0.0394(13) 0.0397(13) -0.0111(11) 0.0009(11) -0.0052(11)
N4 0.0568(17) 0.0492(15) 0.0387(14) -0.0118(12) 0.0035(12) -0.0041(13)
C34 0.0469(17) 0.0406(16) 0.0352(15) -0.0110(12) 0.0026(12) -0.0057(13)
N5 0.0601(17) 0.0405(14) 0.0460(15) -0.0135(12) -0.0093(13) -0.0055(12)
C41 0.0405(17) 0.0399(16) 0.063(2) -0.0194(15) -0.0011(14) -0.0103(13)
C7 0.0465(17) 0.0309(14) 0.0425(16) -0.0083(12) -0.0073(13) -0.0028(12)
C28 0.0407(16) 0.0481(17) 0.0390(16) -0.0069(13) -0.0026(12) -0.0059(13)
C26 0.0417(16) 0.0353(15) 0.0470(17) -0.0135(13) 0.0018(13) -0.0089(12)
C1 0.0358(15) 0.0364(16) 0.0351(14) -0.0099(12) -0.0010(11) -0.0075(12)
C39 0.067(2) 0.0447(18) 0.0427(17) -0.0052(14) 0.0107(16) 0.0043(16)
C42 0.056(2) 0.0388(16) 0.0525(19) -0.0087(14) -0.0033(15) -0.0212(14)
C20 0.0368(16) 0.0411(16) 0.0470(17) -0.0090(13) 0.0029(13) -0.0044(12)
C43 0.0517(19) 0.0297(15) 0.067(2) -0.0160(14) -0.0140(16) -0.0054(13)
N6 0.075(2) 0.086(2) 0.071(2) -0.0347(19) -0.0149(18) -0.0270(19)
C35 0.052(2) 0.0510(19) 0.0444(18) -0.0005(15) 0.0030(15) -0.0038(15)
C14 0.0494(18) 0.0366(15) 0.0469(17) -0.0158(13) 0.0085(14) -0.0108(13)
C40 0.058(2) 0.0369(16) 0.0517(18) -0.0147(14) -0.0161(15) -0.0079(14)
C6 0.0394(16) 0.0380(16) 0.0509(18) -0.0117(13) -0.0014(13) -0.0029(12)
C25 0.0461(19) 0.0473(19) 0.070(2) -0.0193(17) -0.0016(16) -0.0015(15)
C27 0.059(2) 0.0413(17) 0.0453(17) -0.0176(14) 0.0053(15) -0.0164(15)
C33 0.0481(18) 0.0471(18) 0.0476(18) -0.0034(14) -0.0008(14) -0.0066(14)
C15 0.059(2) 0.056(2) 0.0485(19) -0.0066(16) 0.0059(16) 0.0070(17)
C44 0.0540(19) 0.0417(17) 0.0534(19) -0.0238(15) -0.0001(15) -0.0124(14)
C21 0.0469(19) 0.061(2) 0.0504(19) -0.0172(16) -0.0035(15) -0.0027(16)
C19 0.053(2) 0.064(2) 0.058(2) -0.0238(18) 0.0099(16) -0.0217(17)
C36 0.063(2) 0.068(2) 0.049(2) -0.0013(18) 0.0124(17) -0.0059(19)
C8 0.065(2) 0.0425(17) 0.0397(17) -0.0095(14) -0.0061(15) -0.0007(15)
C38 0.069(3) 0.058(2) 0.058(2) -0.0084(18) 0.0104(19) 0.0154(19)
C2 0.0501(19) 0.058(2) 0.0512(19) -0.0166(16) 0.0071(15) -0.0024(16)
C37 0.060(2) 0.074(3) 0.057(2) -0.0150(19) 0.0173(18) 0.004(2)
C32 0.052(2) 0.053(2) 0.071(3) 0.0027(18) -0.0007(18) 0.0039(17)
N7 0.147(4) 0.076(2) 0.059(2) -0.0336(19) -0.007(2) -0.017(3)
C29 0.069(2) 0.069(2) 0.055(2) -0.0193(18) -0.0189(18) -0.0032(19)
C22 0.052(2) 0.087(3) 0.055(2) -0.016(2) -0.0104(17) -0.002(2)
C17 0.101(3) 0.053(2) 0.054(2) -0.0124(18) 0.026(2) -0.014(2)
C16 0.089(3) 0.064(2) 0.048(2) -0.0035(18) 0.007(2) 0.011(2)
C47 0.102(3) 0.073(3) 0.060(2) -0.009(2) 0.010(2) -0.049(3)
C18 0.067(3) 0.075(3) 0.069(3) -0.029(2) 0.029(2) -0.032(2)
C46 0.039(2) 0.078(3) 0.121(4) -0.051(3) 0.000(2) -0.0068(18)
C9 0.099(3) 0.057(2) 0.0420(19) -0.0154(17) -0.006(2) 0.004(2)
C48 0.082(3) 0.0333(18) 0.121(4) -0.024(2) -0.040(3) 0.0062(18)
C31 0.059(2) 0.087(3) 0.062(3) 0.009(2) -0.023(2) -0.005(2)
C24 0.055(2) 0.051(2) 0.089(3) -0.017(2) -0.001(2) 0.0066(17)
C49 0.085(3) 0.082(3) 0.086(3) -0.057(3) 0.020(2) -0.021(2)
C23 0.049(2) 0.080(3) 0.079(3) -0.006(2) -0.006(2) 0.014(2)
C45 0.101(3) 0.062(2) 0.064(2) -0.009(2) -0.040(2) -0.017(2)
C30 0.085(3) 0.090(3) 0.062(3) -0.015(2) -0.034(2) -0.004(3)
O3 0.195(6) 0.119(4) 0.226(6) -0.121(4) -0.030(5) 0.013(4)
C3 0.056(2) 0.100(3) 0.083(3) -0.035(3) 0.026(2) -0.019(2)
C5 0.050(2) 0.090(3) 0.101(3) -0.040(3) -0.004(2) -0.022(2)
C12 0.188(8) 0.125(5) 0.061(3) -0.046(4) 0.010(4) 0.018(5)
C10 0.104(4) 0.107(4) 0.057(2) -0.032(3) 0.014(3) -0.005(3)
C4 0.046(2) 0.129(5) 0.116(4) -0.052(4) 0.026(3) -0.034(3)
O1 0.131(4) 0.341(9) 0.253(7) -0.235(7) 0.098(4) -0.127(5)
C13 0.216(8) 0.098(4) 0.068(3) -0.047(3) -0.005(4) -0.016(5)
C11 0.154(6) 0.132(5) 0.067(3) -0.040(4) 0.027(4) 0.006(5)
O2 0.155(5) 0.177(5) 0.101(3) -0.009(3) -0.015(3) 0.006(4)
F3 0.113(4) 0.193(5) 0.405(11) -0.121(6) -0.027(5) -0.023(4)
F1 0.200(6) 0.287(8) 0.452(12) -0.309(9) -0.087(7) 0.060(5)
F2 0.461(12) 0.203(6) 0.118(4) -0.023(4) -0.122(6) -0.049(7)
C50 0.163(3) 0.163(3) 0.163(3) -0.0526(14) -0.0081(10) -0.0201(11)

loop_
_atom_type_symbol
_atom_type_description
_atom_type_scat_dispersion_real
_atom_type_scat_dispersion_imag
_atom_type_scat_source
C C 0.0137 0.0067 'International Tables Vol C Tables 4.2.6.8 and 6.1.1.4'
H H 0.0000 0.0000 'International Tables Vol C Tables 4.2.6.8 and 6.1.1.4'
F F 0.0583 0.0400 'International Tables Vol C Tables 4.2.6.8 and 6.1.1.4'
Fe Fe -0.2673 2.5550 'International Tables Vol C Tables 4.2.6.8 and 6.1.1.4'
N N 0.0241 0.0134 'International Tables Vol C Tables 4.2.6.8 and 6.1.1.4'
O O 0.0389 0.0241 'International Tables Vol C Tables 4.2.6.8 and 6.1.1.4'
P P 0.2543 0.3332 'International Tables Vol C Tables 4.2.6.8 and 6.1.1.4'
S S 0.2925 0.4295 'International Tables Vol C Tables 4.2.6.8 and 6.1.1.4'

loop_
_geom_angle_atom_site_label_1
_geom_angle_atom_site_label_2
_geom_angle_atom_site_label_3
_geom_angle
_geom_angle_site_symmetry_1
_geom_angle_site_symmetry_3
_geom_angle_publ_flag
N1 Fe1 N1 180.0 2_656 . ?
N1 Fe1 N2 92.09(10) . 2_656 ?
N1 Fe1 N2 87.92(10) 2_656 2_656 ?
N1 Fe1 N2 87.92(10) . . ?
N1 Fe1 N2 92.08(10) 2_656 . ?
N1 Fe1 N3 91.81(10) 2_656 . ?
N1 Fe1 N3 88.19(10) . . ?
N1 Fe1 N3 88.19(10) 2_656 2_656 ?
N1 Fe1 N3 91.81(10) . 2_656 ?
N2 Fe1 N2 180.0 . 2_656 ?
N3 Fe1 N2 105.12(10) 2_656 . ?
N3 Fe1 N2 105.12(10) . 2_656 ?
N3 Fe1 N2 74.88(10) 2_656 2_656 ?
N3 Fe1 N2 74.88(10) . . ?
N3 Fe1 N3 180.0 . 2_656 ?
P2 Fe2 P1 82.33(3) . . ?
C41 Fe2 P2 112.48(10) . . ?
C41 Fe2 P1 164.75(10) . . ?
C41 Fe2 C42 39.14(13) . . ?
C41 Fe2 C43 65.55(13) . . ?
C41 Fe2 C40 39.55(14) . . ?
C41 Fe2 C44 66.00(13) . . ?
C1 Fe2 P2 86.05(9) . . ?
C1 Fe2 P1 86.59(9) . . ?
C1 Fe2 C41 90.74(13) . . ?
C1 Fe2 C42 127.00(13) . . ?
C1 Fe2 C43 151.40(13) . . ?
C1 Fe2 C40 86.41(12) . . ?
C1 Fe2 C44 118.10(13) . . ?
C42 Fe2 P2 97.61(10) . . ?
C42 Fe2 P1 146.40(10) . . ?
C42 Fe2 C43 38.67(14) . . ?
C43 Fe2 P2 116.93(10) . . ?
C43 Fe2 P1 111.93(10) . . ?
C40 Fe2 P2 150.85(11) . . ?
C40 Fe2 P1 125.23(10) . . ?
C40 Fe2 C42 65.39(13) . . ?
C40 Fe2 C43 65.18(12) . . ?
C40 Fe2 C44 39.02(13) . . ?
C44 Fe2 P2 155.47(10) . . ?
C44 Fe2 P1 102.18(9) . . ?
C44 Fe2 C42 65.23(13) . . ?
C44 Fe2 C43 38.88(13) . . ?
C34 P2 Fe2 117.34(11) . . ?
C34 P2 C28 102.58(14) . . ?
C34 P2 C27 104.30(15) . . ?
C28 P2 Fe2 120.88(11) . . ?
C28 P2 C27 102.26(16) . . ?
C27 P2 Fe2 107.41(10) . . ?
C26 P1 Fe2 105.14(10) . . ?
C20 P1 Fe2 121.36(10) . . ?
C20 P1 C26 103.99(15) . . ?
C20 P1 C14 101.83(15) . . ?
C14 P1 Fe2 120.55(11) . . ?
C14 P1 C26 101.12(14) . . ?
O3 S1 C50 106.0(5) . . ?
O1 S1 O3 116.4(4) . . ?
O1 S1 C50 105.6(5) . . ?
O2 S1 O3 111.2(4) . . ?
O2 S1 O1 109.5(5) . . ?
O2 S1 C50 107.5(5) . . ?
C1 N1 Fe1 175.1(3) . . ?
C6 N2 Fe1 117.1(2) . . ?
C2 N2 Fe1 124.4(2) . . ?
C2 N2 C6 118.2(3) . . ?
N4 N3 Fe1 136.3(2) . . ?
C7 N3 Fe1 114.5(2) . . ?
C7 N3 N4 108.6(3) . . ?
C8 N4 N3 106.6(3) . . ?
C39 C34 P2 120.3(2) . . ?
C35 C34 P2 121.8(2) . . ?
C35 C34 C39 117.6(3) . . ?
C7 N5 N6 127.8(3) . . ?
C7 N5 C8 105.7(3) . . ?
C8 N5 N6 126.4(3) . . ?
C42 C41 Fe2 71.60(18) . . ?
C42 C41 C40 107.4(3) . . ?
C42 C41 C46 126.5(4) . . ?
C40 C41 Fe2 70.60(18) . . ?
C40 C41 C46 125.9(3) . . ?
C46 C41 Fe2 126.8(2) . . ?
N3 C7 N5 108.9(3) . . ?
N3 C7 C6 121.0(3) . . ?
N5 C7 C6 130.0(3) . . ?
C33 C28 P2 119.8(3) . . ?
C33 C28 C29 119.0(3) . . ?
C29 C28 P2 121.0(3) . . ?
P1 C26 H26A 109.3 . . ?
P1 C26 H26B 109.3 . . ?
H26A C26 H26B 107.9 . . ?
C27 C26 P1 111.8(2) . . ?
C27 C26 H26A 109.3 . . ?
C27 C26 H26B 109.3 . . ?
N1 C1 Fe2 178.6(3) . . ?
C34 C39 H39 119.6 . . ?
C38 C39 C34 120.9(3) . . ?
C38 C39 H39 119.6 . . ?
C41 C42 Fe2 69.26(17) . . ?
C41 C42 C47 125.9(4) . . ?
C43 C42 Fe2 71.26(18) . . ?
C43 C42 C41 108.5(3) . . ?
C43 C42 C47 125.0(4) . . ?
C47 C42 Fe2 132.4(3) . . ?
C25 C20 P1 118.8(3) . . ?
C21 C20 P1 122.7(3) . . ?
C21 C20 C25 118.5(3) . . ?
C42 C43 Fe2 70.08(17) . . ?
C42 C43 C44 107.9(3) . . ?
C42 C43 C48 126.0(4) . . ?
C44 C43 Fe2 69.89(17) . . ?
C44 C43 C48 124.5(4) . . ?
C48 C43 Fe2 136.7(2) . . ?
N5 N6 H6A 120.0 . . ?
N5 N6 H6B 120.0 . . ?
H6A N6 H6B 120.0 . . ?
C34 C35 H35 119.3 . . ?
C36 C35 C34 121.3(3) . . ?
C36 C35 H35 119.3 . . ?
C15 C14 P1 119.1(3) . . ?
C15 C14 C19 118.5(3) . . ?
C19 C14 P1 122.3(3) . . ?
C41 C40 Fe2 69.85(18) . . ?
C41 C40 C45 125.5(4) . . ?
C44 C40 Fe2 71.20(18) . . ?
C44 C40 C41 108.4(3) . . ?
C44 C40 C45 125.8(4) . . ?
C45 C40 Fe2 129.8(2) . . ?
N2 C6 C7 112.3(3) . . ?
N2 C6 C5 117.8(3) . . ?
C5 C6 C7 129.9(3) . . ?
C20 C25 H25 119.8 . . ?
C24 C25 C20 120.5(4) . . ?
C24 C25 H25 119.8 . . ?
P2 C27 H27A 109.4 . . ?
P2 C27 H27B 109.4 . . ?
C26 C27 P2 111.2(2) . . ?
C26 C27 H27A 109.4 . . ?
C26 C27 H27B 109.4 . . ?
H27A C27 H27B 108.0 . . ?
C28 C33 H33 119.9 . . ?
C28 C33 C32 120.2(4) . . ?
C32 C33 H33 119.9 . . ?
C14 C15 H15 119.7 . . ?
C14 C15 C16 120.6(4) . . ?
C16 C15 H15 119.7 . . ?
C43 C44 Fe2 71.23(18) . . ?
C43 C44 C49 126.1(3) . . ?
C40 C44 Fe2 69.78(18) . . ?
C40 C44 C43 107.8(3) . . ?
C40 C44 C49 125.5(4) . . ?
C49 C44 Fe2 131.4(3) . . ?
C20 C21 H21 119.8 . . ?
C22 C21 C20 120.5(4) . . ?
C22 C21 H21 119.8 . . ?
C14 C19 H19 120.1 . . ?
C14 C19 C18 119.8(4) . . ?
C18 C19 H19 120.1 . . ?
C35 C36 H36 119.8 . . ?
C37 C36 C35 120.4(3) . . ?
C37 C36 H36 119.8 . . ?
N4 C8 N5 110.1(3) . . ?
N4 C8 C9 124.2(4) . . ?
N5 C8 C9 125.6(4) . . ?
C39 C38 H38 120.0 . . ?
C37 C38 C39 120.1(4) . . ?
C37 C38 H38 120.0 . . ?
N2 C2 H2 118.5 . . ?
N2 C2 C3 122.9(4) . . ?
C3 C2 H2 118.5 . . ?
C36 C37 C38 119.6(4) . . ?
C36 C37 H37 120.2 . . ?
C38 C37 H37 120.2 . . ?
C33 C32 H32 120.1 . . ?
C31 C32 C33 119.9(4) . . ?
C31 C32 H32 120.1 . . ?
C9 N7 C13 118.2(5) . . ?
C28 C29 H29 120.0 . . ?
C30 C29 C28 120.0(4) . . ?
C30 C29 H29 120.0 . . ?
C21 C22 H22 119.7 . . ?
C23 C22 C21 120.6(4) . . ?
C23 C22 H22 119.7 . . ?
C16 C17 H17 120.1 . . ?
C16 C17 C18 119.8(4) . . ?
C18 C17 H17 120.1 . . ?
C15 C16 H16 119.7 . . ?
C17 C16 C15 120.6(4) . . ?
C17 C16 H16 119.7 . . ?
C42 C47 H47A 109.5 . . ?
C42 C47 H47B 109.5 . . ?
C42 C47 H47C 109.5 . . ?
H47A C47 H47B 109.5 . . ?
H47A C47 H47C 109.5 . . ?
H47B C47 H47C 109.5 . . ?
C19 C18 H18 119.6 . . ?
C17 C18 C19 120.7(4) . . ?
C17 C18 H18 119.6 . . ?
C41 C46 H46A 109.5 . . ?
C41 C46 H46B 109.5 . . ?
C41 C46 H46C 109.5 . . ?
H46A C46 H46B 109.5 . . ?
H46A C46 H46C 109.5 . . ?
H46B C46 H46C 109.5 . . ?
N7 C9 C8 117.8(4) . . ?
N7 C9 C10 123.2(4) . . ?
C10 C9 C8 119.0(4) . . ?
C43 C48 H48A 109.5 . . ?
C43 C48 H48B 109.5 . . ?
C43 C48 H48C 109.5 . . ?
H48A C48 H48B 109.5 . . ?
H48A C48 H48C 109.5 . . ?
H48B C48 H48C 109.5 . . ?
C32 C31 H31 119.8 . . ?
C32 C31 C30 120.3(4) . . ?
C30 C31 H31 119.8 . . ?
C25 C24 H24 119.9 . . ?
C23 C24 C25 120.1(4) . . ?
C23 C24 H24 119.9 . . ?
C44 C49 H49A 109.5 . . ?
C44 C49 H49B 109.5 . . ?
C44 C49 H49C 109.5 . . ?
H49A C49 H49B 109.5 . . ?
H49A C49 H49C 109.5 . . ?
H49B C49 H49C 109.5 . . ?
C22 C23 C24 119.9(4) . . ?
C22 C23 H23 120.1 . . ?
C24 C23 H23 120.1 . . ?
C40 C45 H45A 109.5 . . ?
C40 C45 H45B 109.5 . . ?
C40 C45 H45C 109.5 . . ?
H45A C45 H45B 109.5 . . ?
H45A C45 H45C 109.5 . . ?
H45B C45 H45C 109.5 . . ?
C29 C30 H30 119.7 . . ?
C31 C30 C29 120.5(4) . . ?
C31 C30 H30 119.7 . . ?
C2 C3 H3 120.8 . . ?
C4 C3 C2 118.4(4) . . ?
C4 C3 H3 120.8 . . ?
C6 C5 H5 118.0 . . ?
C4 C5 C6 124.0(4) . . ?
C4 C5 H5 118.0 . . ?
C13 C12 H12 119.9 . . ?
C13 C12 C11 120.2(6) . . ?
C11 C12 H12 119.9 . . ?
C9 C10 H10 120.9 . . ?
C11 C10 C9 118.3(6) . . ?
C11 C10 H10 120.9 . . ?
C3 C4 H4 120.7 . . ?
C5 C4 C3 118.6(4) . . ?
C5 C4 H4 120.7 . . ?
N7 C13 C12 121.9(7) . . ?
N7 C13 H13 119.0 . . ?
C12 C13 H13 119.0 . . ?
C12 C11 C10 118.2(7) . . ?
C12 C11 H11 120.9 . . ?
C10 C11 H11 120.9 . . ?
F3 C50 S1 109.4(8) . . ?
F3 C50 F2 108.0(10) . . ?
F1 C50 S1 110.4(8) . . ?
F1 C50 F3 111.0(10) . . ?
F1 C50 F2 106.2(10) . . ?
F2 C50 S1 111.8(8) . . ?

loop_
_geom_bond_atom_site_label_1
_geom_bond_atom_site_label_2
_geom_bond_distance
_geom_bond_site_symmetry_2
_geom_bond_publ_flag
Fe1 N1 2.076(2) 2_656 ?
Fe1 N1 2.076(2) . ?
Fe1 N2 2.201(3) 2_656 ?
Fe1 N2 2.201(3) . ?
Fe1 N3 2.179(3) . ?
Fe1 N3 2.179(3) 2_656 ?
Fe2 P2 2.1921(8) . ?
Fe2 P1 2.2074(8) . ?
Fe2 C41 2.097(3) . ?
Fe2 C1 1.847(3) . ?
Fe2 C42 2.128(3) . ?
Fe2 C43 2.143(3) . ?
Fe2 C40 2.107(3) . ?
Fe2 C44 2.126(3) . ?
P2 C34 1.826(3) . ?
P2 C28 1.832(3) . ?
P2 C27 1.857(3) . ?
P1 C26 1.847(3) . ?
P1 C20 1.832(3) . ?
P1 C14 1.840(3) . ?
S1 O3 1.447(5) . ?
S1 O1 1.437(5) . ?
S1 O2 1.371(5) . ?
S1 C50 1.688(11) . ?
N1 C1 1.157(4) . ?
N2 C6 1.356(4) . ?
N2 C2 1.331(4) . ?
N3 N4 1.374(4) . ?
N3 C7 1.319(4) . ?
N4 C8 1.307(5) . ?
C34 C39 1.392(5) . ?
C34 C35 1.388(4) . ?
N5 C7 1.349(4) . ?
N5 N6 1.410(4) . ?
N5 C8 1.371(5) . ?
C41 C42 1.415(5) . ?
C41 C40 1.422(5) . ?
C41 C46 1.500(5) . ?
C7 C6 1.466(4) . ?
C28 C33 1.378(5) . ?
C28 C29 1.387(5) . ?
C26 H26A 0.9700 . ?
C26 H26B 0.9700 . ?
C26 C27 1.528(4) . ?
C39 H39 0.9300 . ?
C39 C38 1.383(5) . ?
C42 C43 1.414(5) . ?
C42 C47 1.507(5) . ?
C20 C25 1.392(5) . ?
C20 C21 1.391(5) . ?
C43 C44 1.421(5) . ?
C43 C48 1.513(5) . ?
N6 H6A 0.8600 . ?
N6 H6B 0.8600 . ?
C35 H35 0.9300 . ?
C35 C36 1.375(5) . ?
C14 C15 1.382(5) . ?
C14 C19 1.391(5) . ?
C40 C44 1.414(5) . ?
C40 C45 1.506(5) . ?
C6 C5 1.392(5) . ?
C25 H25 0.9300 . ?
C25 C24 1.383(5) . ?
C27 H27A 0.9700 . ?
C27 H27B 0.9700 . ?
C33 H33 0.9300 . ?
C33 C32 1.397(5) . ?
C15 H15 0.9300 . ?
C15 C16 1.389(5) . ?
C44 C49 1.501(5) . ?
C21 H21 0.9300 . ?
C21 C22 1.383(5) . ?
C19 H19 0.9300 . ?
C19 C18 1.396(5) . ?
C36 H36 0.9300 . ?
C36 C37 1.368(6) . ?
C8 C9 1.479(5) . ?
C38 H38 0.9300 . ?
C38 C37 1.379(5) . ?
C2 H2 0.9300 . ?
C2 C3 1.378(6) . ?
C37 H37 0.9300 . ?
C32 H32 0.9300 . ?
C32 C31 1.362(7) . ?
N7 C9 1.315(6) . ?
N7 C13 1.341(6) . ?
C29 H29 0.9300 . ?
C29 C30 1.381(6) . ?
C22 H22 0.9300 . ?
C22 C23 1.366(6) . ?
C17 H17 0.9300 . ?
C17 C16 1.361(6) . ?
C17 C18 1.364(6) . ?
C16 H16 0.9300 . ?
C47 H47A 0.9600 . ?
C47 H47B 0.9600 . ?
C47 H47C 0.9600 . ?
C18 H18 0.9300 . ?
C46 H46A 0.9600 . ?
C46 H46B 0.9600 . ?
C46 H46C 0.9600 . ?
C9 C10 1.389(7) . ?
C48 H48A 0.9600 . ?
C48 H48B 0.9600 . ?
C48 H48C 0.9600 . ?
C31 H31 0.9300 . ?
C31 C30 1.365(7) . ?
C24 H24 0.9300 . ?
C24 C23 1.382(7) . ?
C49 H49A 0.9600 . ?
C49 H49B 0.9600 . ?
C49 H49C 0.9600 . ?
C23 H23 0.9300 . ?
C45 H45A 0.9600 . ?
C45 H45B 0.9600 . ?
C45 H45C 0.9600 . ?
C30 H30 0.9300 . ?
C3 H3 0.9300 . ?
C3 C4 1.357(7) . ?
C5 H5 0.9300 . ?
C5 C4 1.293(6) . ?
C12 H12 0.9300 . ?
C12 C13 1.364(10) . ?
C12 C11 1.373(10) . ?
C10 H10 0.9300 . ?
C10 C11 1.376(7) . ?
C4 H4 0.9300 . ?
C13 H13 0.9300 . ?
C11 H11 0.9300 . ?
F3 C50 1.331(11) . ?
F1 C50 1.312(11) . ?
F2 C50 1.337(11) . ?

loop_
_geom_torsion_atom_site_label_1
_geom_torsion_atom_site_label_2
_geom_torsion_atom_site_label_3
_geom_torsion_atom_site_label_4
_geom_torsion
_geom_torsion_site_symmetry_1
_geom_torsion_site_symmetry_2
_geom_torsion_site_symmetry_3
_geom_torsion_site_symmetry_4
_geom_torsion_publ_flag
Fe1 N2 C6 C7 3.2(3) . . . . ?
Fe1 N2 C6 C5 -175.7(3) . . . . ?
Fe1 N2 C2 C3 174.1(3) . . . . ?
Fe1 N3 N4 C8 -172.1(2) . . . . ?
Fe1 N3 C7 N5 174.12(19) . . . . ?
Fe1 N3 C7 C6 -3.0(4) . . . . ?
Fe2 P2 C34 C39 66.6(3) . . . . ?
Fe2 P2 C34 C35 -106.9(3) . . . . ?
Fe2 P2 C28 C33 2.5(3) . . . . ?
Fe2 P2 C28 C29 -173.0(3) . . . . ?
Fe2 P2 C27 C26 25.2(3) . . . . ?
Fe2 P1 C26 C27 -37.3(2) . . . . ?
Fe2 P1 C20 C25 -66.4(3) . . . . ?
Fe2 P1 C20 C21 112.5(3) . . . . ?
Fe2 P1 C14 C15 -27.6(3) . . . . ?
Fe2 P1 C14 C19 156.4(2) . . . . ?
Fe2 C41 C42 C43 60.7(2) . . . . ?
Fe2 C41 C42 C47 -128.1(3) . . . . ?
Fe2 C41 C40 C44 -61.1(2) . . . . ?
Fe2 C41 C40 C45 125.1(3) . . . . ?
Fe2 C42 C43 C44 59.9(2) . . . . ?
Fe2 C42 C43 C48 -133.9(3) . . . . ?
Fe2 C43 C44 C40 60.5(2) . . . . ?
Fe2 C43 C44 C49 -128.0(4) . . . . ?
Fe2 C40 C44 C43 -61.4(2) . . . . ?
Fe2 C40 C44 C49 127.0(3) . . . . ?
P2 C34 C39 C38 -173.8(3) . . . . ?
P2 C34 C35 C36 172.2(3) . . . . ?
P2 C28 C33 C32 -176.3(3) . . . . ?
P2 C28 C29 C30 176.3(3) . . . . ?
P1 C26 C27 P2 7.8(3) . . . . ?
P1 C20 C25 C24 177.0(3) . . . . ?
P1 C20 C21 C22 -178.4(3) . . . . ?
P1 C14 C15 C16 -175.8(3) . . . . ?
P1 C14 C19 C18 175.9(3) . . . . ?
N2 C6 C5 C4 1.3(7) . . . . ?
N2 C2 C3 C4 1.2(7) . . . . ?
N3 N4 C8 N5 0.8(4) . . . . ?
N3 N4 C8 C9 177.1(3) . . . . ?
N3 C7 C6 N2 -0.1(4) . . . . ?
N3 C7 C6 C5 178.6(4) . . . . ?
N4 N3 C7 N5 1.0(3) . . . . ?
N4 N3 C7 C6 -176.1(3) . . . . ?
N4 C8 C9 N7 -160.4(4) . . . . ?
N4 C8 C9 C10 17.9(6) . . . . ?
C34 P2 C28 C33 -130.5(3) . . . . ?
C34 P2 C28 C29 54.0(3) . . . . ?
C34 P2 C27 C26 150.4(2) . . . . ?
C34 C39 C38 C37 2.3(7) . . . . ?
C34 C35 C36 C37 0.8(7) . . . . ?
N5 C7 C6 N2 -176.6(3) . . . . ?
N5 C7 C6 C5 2.2(6) . . . . ?
N5 C8 C9 N7 15.3(6) . . . . ?
N5 C8 C9 C10 -166.5(4) . . . . ?
C41 C42 C43 Fe2 -59.5(2) . . . . ?
C41 C42 C43 C44 0.4(3) . . . . ?
C41 C42 C43 C48 166.6(3) . . . . ?
C41 C40 C44 Fe2 60.2(2) . . . . ?
C41 C40 C44 C43 -1.2(3) . . . . ?
C41 C40 C44 C49 -172.7(3) . . . . ?
C7 N3 N4 C8 -1.1(3) . . . . ?
C7 N5 C8 N4 -0.3(4) . . . . ?
C7 N5 C8 C9 -176.4(3) . . . . ?
C7 C6 C5 C4 -177.4(5) . . . . ?
C28 P2 C34 C39 -158.3(3) . . . . ?
C28 P2 C34 C35 28.1(3) . . . . ?
C28 P2 C27 C26 -103.0(3) . . . . ?
C28 C33 C32 C31 0.1(6) . . . . ?
C28 C29 C30 C31 0.0(7) . . . . ?
C26 P1 C20 C25 175.8(3) . . . . ?
C26 P1 C20 C21 -5.3(3) . . . . ?
C26 P1 C14 C15 87.6(3) . . . . ?
C26 P1 C14 C19 -88.5(3) . . . . ?
C39 C34 C35 C36 -1.5(6) . . . . ?
C39 C38 C37 C36 -3.0(7) . . . . ?
C42 C41 C40 Fe2 62.5(2) . . . . ?
C42 C41 C40 C44 1.5(3) . . . . ?
C42 C41 C40 C45 -172.4(3) . . . . ?
C42 C43 C44 Fe2 -60.0(2) . . . . ?
C42 C43 C44 C40 0.5(3) . . . . ?
C42 C43 C44 C49 172.0(3) . . . . ?
C20 P1 C26 C27 91.2(2) . . . . ?
C20 P1 C14 C15 -165.4(3) . . . . ?
C20 P1 C14 C19 18.5(3) . . . . ?
C20 C25 C24 C23 2.0(6) . . . . ?
C20 C21 C22 C23 0.9(6) . . . . ?
N6 N5 C7 N3 -179.4(3) . . . . ?
N6 N5 C7 C6 -2.6(5) . . . . ?
N6 N5 C8 N4 178.6(3) . . . . ?
N6 N5 C8 C9 2.5(5) . . . . ?
C35 C34 C39 C38 0.0(6) . . . . ?
C35 C36 C37 C38 1.5(7) . . . . ?
C14 P1 C26 C27 -163.5(2) . . . . ?
C14 P1 C20 C25 71.0(3) . . . . ?
C14 P1 C20 C21 -110.1(3) . . . . ?
C14 C15 C16 C17 -0.3(7) . . . . ?
C14 C19 C18 C17 -0.1(6) . . . . ?
C40 C41 C42 Fe2 -61.9(2) . . . . ?
C40 C41 C42 C43 -1.1(3) . . . . ?
C40 C41 C42 C47 170.0(3) . . . . ?
C6 N2 C2 C3 -0.4(5) . . . . ?
C6 C5 C4 C3 -0.5(9) . . . . ?
C25 C20 C21 C22 0.5(5) . . . . ?
C25 C24 C23 C22 -0.5(7) . . . . ?
C27 P2 C34 C39 -52.0(3) . . . . ?
C27 P2 C34 C35 134.4(3) . . . . ?
C27 P2 C28 C33 121.6(3) . . . . ?
C27 P2 C28 C29 -53.9(3) . . . . ?
C33 C28 C29 C30 0.8(6) . . . . ?
C33 C32 C31 C30 0.7(7) . . . . ?
C15 C14 C19 C18 -0.2(5) . . . . ?
C21 C20 C25 C24 -1.9(5) . . . . ?
C21 C22 C23 C24 -0.9(7) . . . . ?
C19 C14 C15 C16 0.4(6) . . . . ?
C8 N5 C7 N3 -0.5(3) . . . . ?
C8 N5 C7 C6 176.3(3) . . . . ?
C8 C9 C10 C11 -178.5(5) . . . . ?
C2 N2 C6 C7 178.1(3) . . . . ?
C2 N2 C6 C5 -0.8(5) . . . . ?
C2 C3 C4 C5 -0.7(8) . . . . ?
C32 C31 C30 C29 -0.7(7) . . . . ?
N7 C9 C10 C11 -0.4(8) . . . . ?
C29 C28 C33 C32 -0.8(5) . . . . ?
C16 C17 C18 C19 0.3(7) . . . . ?
C47 C42 C43 Fe2 129.2(3) . . . . ?
C47 C42 C43 C44 -170.9(3) . . . . ?
C47 C42 C43 C48 -4.7(5) . . . . ?
C18 C17 C16 C15 -0.1(7) . . . . ?
C46 C41 C42 Fe2 122.6(3) . . . . ?
C46 C41 C42 C43 -176.7(3) . . . . ?
C46 C41 C42 C47 -5.5(5) . . . . ?
C46 C41 C40 Fe2 -121.9(3) . . . . ?
C46 C41 C40 C44 177.0(3) . . . . ?
C46 C41 C40 C45 3.2(5) . . . . ?
C9 N7 C13 C12 -1.1(9) . . . . ?
C9 C10 C11 C12 -0.1(9) . . . . ?
C48 C43 C44 Fe2 133.5(3) . . . . ?
C48 C43 C44 C40 -166.0(3) . . . . ?
C48 C43 C44 C49 5.5(5) . . . . ?
C45 C40 C44 Fe2 -126.0(3) . . . . ?
C45 C40 C44 C43 172.6(3) . . . . ?
C45 C40 C44 C49 1.1(5) . . . . ?
O3 S1 C50 F3 -62.4(8) . . . . ?
O3 S1 C50 F1 175.1(8) . . . . ?
O3 S1 C50 F2 57.1(10) . . . . ?
O1 S1 C50 F3 173.5(7) . . . . ?
O1 S1 C50 F1 51.0(10) . . . . ?
O1 S1 C50 F2 -67.0(10) . . . . ?
C13 N7 C9 C8 179.1(5) . . . . ?
C13 N7 C9 C10 1.0(8) . . . . ?
C13 C12 C11 C10 -0.1(11) . . . . ?
C11 C12 C13 N7 0.7(11) . . . . ?
O2 S1 C50 F3 56.6(9) . . . . ?
O2 S1 C50 F1 -65.9(9) . . . . ?
O2 S1 C50 F2 176.1(8) . . . . ?
